data_4515699
loop_
_publ_author_name
'Tamang, Sem Raj'
'Singh, Arpita'
'Unruh, Daniel K.'
'Findlater, Michael'

_publ_section_title
;
 Nickel-Catalyzed Regioselective 1,4-Hydroboration of N-Heteroarenes
;
_journal_issue 7
_journal_name_full 'ACS Catalysis'
_journal_page_first 6186
_journal_paper_doi 10.1021/acscatal.8b01166
_journal_volume 8
_journal_year 2018
_chemical_formula_moiety 'C24 H32 N2 Ni O4'
_chemical_formula_sum 'C24 H32 N2 Ni O4'
_chemical_formula_weight 471.22
_space_group_crystal_system triclinic
_space_group_IT_number 2
_space_group_name_Hall '-P 1'
_space_group_name_H-M_alt 'P -1'
_atom_sites_solution_hydrogens geom
_audit_creation_method SHELXL-2013
_cell_angle_alpha 108.250(3)
_cell_angle_beta 93.812(3)
_cell_angle_gamma 94.208(3)
_cell_formula_units_Z 1
_cell_length_a 7.960(2)
_cell_length_b 8.085(2)
_cell_length_c 9.656(2)
_cell_measurement_reflns_used 5386
_cell_measurement_temperature 100(2)
_cell_measurement_theta_max 27.15
_cell_measurement_theta_min 2.23
_cell_volume 585.9(2)
_computing_cell_refinement 'Bruker SAINT'
_computing_data_collection 'Bruker APEX2'
_computing_data_reduction 'Bruker SAINT'
_computing_molecular_graphics 'Bruker SHELXTL'
_computing_publication_material 'Bruker SHELXTL'
_computing_structure_refinement 'SHELXL-2014 (Sheldrick 2014)'
_computing_structure_solution 'SHELXS-97 (Sheldrick 2008)'
_diffrn_ambient_temperature 100(2)
_diffrn_measured_fraction_theta_full 0.999
_diffrn_measured_fraction_theta_max 0.997
_diffrn_measurement_device_type 'Bruker APEX-II CCD'
_diffrn_measurement_method '\f and \w scans'
_diffrn_radiation_type MoK\a
_diffrn_radiation_wavelength 0.71073
_diffrn_reflns_av_R_equivalents 0.0231
_diffrn_reflns_av_unetI/netI 0.0213
_diffrn_reflns_Laue_measured_fraction_full 0.999
_diffrn_reflns_Laue_measured_fraction_max 0.997
_diffrn_reflns_limit_h_max 10
_diffrn_reflns_limit_h_min -10
_diffrn_reflns_limit_k_max 10
_diffrn_reflns_limit_k_min -10
_diffrn_reflns_limit_l_max 12
_diffrn_reflns_limit_l_min -12
_diffrn_reflns_number 10024
_diffrn_reflns_point_group_measured_fraction_full 0.999
_diffrn_reflns_point_group_measured_fraction_max 0.997
_diffrn_reflns_theta_full 25.242
_diffrn_reflns_theta_max 27.259
_diffrn_reflns_theta_min 2.231
_exptl_absorpt_coefficient_mu 0.859
_exptl_absorpt_correction_T_max 0.906
_exptl_absorpt_correction_T_min 0.870
_exptl_absorpt_correction_type multi-scan
_exptl_absorpt_process_details SADABS
_exptl_crystal_colour Purple
_exptl_crystal_density_diffrn 1.336
_exptl_crystal_description Block
_exptl_crystal_F_000 250
_exptl_crystal_size_max 0.190
_exptl_crystal_size_mid 0.135
_exptl_crystal_size_min 0.115
_refine_diff_density_max 0.459
_refine_diff_density_min -0.384
_refine_diff_density_rms 0.060
_refine_ls_extinction_method none
_refine_ls_goodness_of_fit_ref 1.058
_refine_ls_hydrogen_treatment constr
_refine_ls_matrix_type full
_refine_ls_number_parameters 146
_refine_ls_number_reflns 2623
_refine_ls_number_restraints 0
_refine_ls_restrained_S_all 1.058
_refine_ls_R_factor_all 0.0334
_refine_ls_R_factor_gt 0.0307
_refine_ls_shift/su_max 0.000
_refine_ls_shift/su_mean 0.000
_refine_ls_structure_factor_coef Fsqd
_refine_ls_weighting_details 'w=1/[\s^2^(Fo^2^)+(0.0432P)^2^+0.3631P] where P=(Fo^2^+2Fc^2^)/3'
_refine_ls_weighting_scheme calc
_refine_ls_wR_factor_gt 0.0808
_refine_ls_wR_factor_ref 0.0826
_reflns_Friedel_coverage 0.000
_reflns_number_gt 2446
_reflns_number_total 2623
_reflns_threshold_expression 'I > 2\s(I)'
_cod_data_source_file cs8b01166_si_001.cif
_cod_data_source_block shelx
_cod_original_cell_volume 585.9(3)
_cod_database_code 4515699
_shelx_space_group_comment
;
The symmetry employed for this shelxl refinement is uniquely defined
by the following loop, which should always be used as a source of
symmetry information in preference to the above space-group names.
They are only intended as comments.
;
_shelx_estimated_absorpt_t_min 0.854
_shelx_estimated_absorpt_t_max 0.908
_shelxl_version_number 2013-4

loop_
_space_group_symop_operation_xyz
'x, y, z'
'-x, -y, -z'

loop_
_atom_site_label
_atom_site_type_symbol
_atom_site_fract_x
_atom_site_fract_y
_atom_site_fract_z
_atom_site_U_iso_or_equiv
_atom_site_adp_type
_atom_site_occupancy
_atom_site_site_symmetry_order
_atom_site_calc_flag
_atom_site_refinement_flags_posn
_atom_site_refinement_flags_adp
_atom_site_refinement_flags_occupancy
Ni1 Ni 0.5000 0.5000 1.0000 0.01709(11) Uani 1 2 d S . P
O1 O 0.35787(15) 0.28991(15) 0.85796(13) 0.0206(3) Uani 1 1 d . . .
O2 O 0.31195(15) 0.65647(15) 1.00179(13) 0.0198(3) Uani 1 1 d . . .
N1 N 0.59149(18) 0.56933(19) 0.82404(16) 0.0191(3) Uani 1 1 d . . .
C1 C 0.2134(2) 0.2961(2) 0.79861(18) 0.0188(3) Uani 1 1 d . . .
C2 C 0.1248(2) 0.4440(2) 0.82007(19) 0.0226(4) Uani 1 1 d . . .
H2 H 0.0194 0.4292 0.7632 0.027 Uiso 1 1 calc R U .
C3 C 0.1770(2) 0.6125(2) 0.91797(18) 0.0189(3) Uani 1 1 d . . .
C4 C 0.1310(2) 0.1236(2) 0.6936(2) 0.0270(4) Uani 1 1 d . . .
H4A H 0.0254 0.1431 0.6455 0.041 Uiso 1 1 calc R U .
H4B H 0.1064 0.0420 0.7479 0.041 Uiso 1 1 calc R U .
H4C H 0.2079 0.0742 0.6196 0.041 Uiso 1 1 calc R U .
C5 C 0.0624(2) 0.7554(2) 0.9235(2) 0.0262(4) Uani 1 1 d . . .
H5A H 0.1132 0.8654 0.9956 0.039 Uiso 1 1 calc R U .
H5B H -0.0481 0.7228 0.9518 0.039 Uiso 1 1 calc R U .
H5C H 0.0479 0.7705 0.8268 0.039 Uiso 1 1 calc R U .
C6 C 0.5883(2) 0.7323(2) 0.81752(19) 0.0201(3) Uani 1 1 d . . .
H6 H 0.5469 0.8179 0.8962 0.024 Uiso 1 1 calc R U .
C7 C 0.6425(2) 0.7822(2) 0.70144(19) 0.0203(3) Uani 1 1 d . . .
C8 C 0.7044(2) 0.6547(2) 0.58835(19) 0.0202(3) Uani 1 1 d . . .
H8 H 0.7422 0.6836 0.5068 0.024 Uiso 1 1 calc R U .
C9 C 0.7114(2) 0.4856(2) 0.59375(18) 0.0196(3) Uani 1 1 d . . .
C10 C 0.6518(2) 0.4494(2) 0.71393(18) 0.0194(3) Uani 1 1 d . . .
H10 H 0.6540 0.3339 0.7184 0.023 Uiso 1 1 calc R U .
C11 C 0.6317(3) 0.9663(2) 0.6987(2) 0.0264(4) Uani 1 1 d . . .
H11A H 0.5864 0.9632 0.6010 0.040 Uiso 1 1 calc R U .
H11B H 0.7449 1.0301 0.7222 0.040 Uiso 1 1 calc R U .
H11C H 0.5569 1.0253 0.7712 0.040 Uiso 1 1 calc R U .
C12 C 0.7800(2) 0.3456(2) 0.4738(2) 0.0250(4) Uani 1 1 d . . .
H12A H 0.7435 0.3571 0.3786 0.037 Uiso 1 1 calc R U .
H12B H 0.7371 0.2300 0.4766 0.037 Uiso 1 1 calc R U .
H12C H 0.9039 0.3588 0.4884 0.037 Uiso 1 1 calc R U .

loop_
_atom_site_aniso_label
_atom_site_aniso_U_11
_atom_site_aniso_U_22
_atom_site_aniso_U_33
_atom_site_aniso_U_23
_atom_site_aniso_U_13
_atom_site_aniso_U_12
Ni1 0.01781(17) 0.01315(16) 0.02031(17) 0.00423(11) 0.00311(11) 0.00537(11)
O1 0.0214(6) 0.0164(6) 0.0235(6) 0.0048(5) 0.0035(5) 0.0052(5)
O2 0.0195(6) 0.0170(6) 0.0225(6) 0.0045(5) 0.0032(5) 0.0063(5)
N1 0.0185(7) 0.0177(7) 0.0214(7) 0.0059(6) 0.0030(5) 0.0047(5)
C1 0.0225(8) 0.0182(8) 0.0162(7) 0.0053(6) 0.0050(6) 0.0025(6)
C2 0.0221(8) 0.0232(9) 0.0214(8) 0.0054(7) -0.0005(7) 0.0054(7)
C3 0.0221(8) 0.0207(8) 0.0168(8) 0.0082(6) 0.0061(6) 0.0073(7)
C4 0.0306(10) 0.0207(9) 0.0262(9) 0.0031(7) -0.0003(7) 0.0024(7)
C5 0.0289(9) 0.0252(9) 0.0252(9) 0.0072(7) 0.0018(7) 0.0125(8)
C6 0.0189(8) 0.0172(8) 0.0236(8) 0.0046(6) 0.0032(6) 0.0059(6)
C7 0.0188(8) 0.0176(8) 0.0252(9) 0.0076(7) 0.0013(6) 0.0041(6)
C8 0.0196(8) 0.0205(8) 0.0215(8) 0.0078(7) 0.0025(6) 0.0031(7)
C9 0.0184(8) 0.0181(8) 0.0203(8) 0.0032(6) 0.0002(6) 0.0039(6)
C10 0.0207(8) 0.0146(7) 0.0227(8) 0.0052(6) 0.0022(6) 0.0041(6)
C11 0.0316(10) 0.0181(8) 0.0322(10) 0.0097(7) 0.0082(8) 0.0064(7)
C12 0.0310(10) 0.0200(8) 0.0227(9) 0.0036(7) 0.0062(7) 0.0060(7)

loop_
_atom_type_symbol
_atom_type_description
_atom_type_scat_dispersion_real
_atom_type_scat_dispersion_imag
_atom_type_scat_source
C C 0.0033 0.0016 'International Tables Vol C Tables 4.2.6.8 and 6.1.1.4'
H H 0.0000 0.0000 'International Tables Vol C Tables 4.2.6.8 and 6.1.1.4'
N N 0.0061 0.0033 'International Tables Vol C Tables 4.2.6.8 and 6.1.1.4'
Ni Ni 0.3393 1.1124 'International Tables Vol C Tables 4.2.6.8 and 6.1.1.4'
O O 0.0106 0.0060 'International Tables Vol C Tables 4.2.6.8 and 6.1.1.4'

loop_
_geom_angle_atom_site_label_1
_geom_angle_atom_site_label_2
_geom_angle_atom_site_label_3
_geom_angle
_geom_angle_site_symmetry_1
_geom_angle_site_symmetry_3
O1 Ni1 O1 180.0 . 2_667
O1 Ni1 O2 88.00(5) . 2_667
O1 Ni1 O2 92.00(5) 2_667 2_667
O1 Ni1 O2 92.00(5) . .
O1 Ni1 O2 88.00(5) 2_667 .
O2 Ni1 O2 180.0 2_667 .
O1 Ni1 N1 89.56(6) . 2_667
O1 Ni1 N1 90.44(5) 2_667 2_667
O2 Ni1 N1 88.88(5) 2_667 2_667
O2 Ni1 N1 91.13(5) . 2_667
O1 Ni1 N1 90.44(5) . .
O1 Ni1 N1 89.56(6) 2_667 .
O2 Ni1 N1 91.12(5) 2_667 .
O2 Ni1 N1 88.87(5) . .
N1 Ni1 N1 180.00(3) 2_667 .
C1 O1 Ni1 124.07(11) . .
C3 O2 Ni1 124.61(11) . .
C10 N1 C6 118.31(15) . .
C10 N1 Ni1 120.30(11) . .
C6 N1 Ni1 121.39(11) . .
O1 C1 C2 126.76(16) . .
O1 C1 C4 115.16(15) . .
C2 C1 C4 118.08(16) . .
C1 C2 C3 126.16(17) . .
C1 C2 H2 116.9 . .
C3 C2 H2 116.9 . .
O2 C3 C2 125.82(15) . .
O2 C3 C5 116.40(15) . .
C2 C3 C5 117.78(16) . .
C1 C4 H4A 109.5 . .
C1 C4 H4B 109.5 . .
H4A C4 H4B 109.5 . .
C1 C4 H4C 109.5 . .
H4A C4 H4C 109.5 . .
H4B C4 H4C 109.5 . .
C3 C5 H5A 109.5 . .
C3 C5 H5B 109.5 . .
H5A C5 H5B 109.5 . .
C3 C5 H5C 109.5 . .
H5A C5 H5C 109.5 . .
H5B C5 H5C 109.5 . .
N1 C6 C7 123.27(15) . .
N1 C6 H6 118.4 . .
C7 C6 H6 118.4 . .
C6 C7 C8 117.16(15) . .
C6 C7 C11 120.76(15) . .
C8 C7 C11 122.07(16) . .
C9 C8 C7 120.61(16) . .
C9 C8 H8 119.7 . .
C7 C8 H8 119.7 . .
C10 C9 C8 117.39(15) . .
C10 C9 C12 120.89(15) . .
C8 C9 C12 121.71(16) . .
N1 C10 C9 123.25(15) . .
N1 C10 H10 118.4 . .
C9 C10 H10 118.4 . .
C7 C11 H11A 109.5 . .
C7 C11 H11B 109.5 . .
H11A C11 H11B 109.5 . .
C7 C11 H11C 109.5 . .
H11A C11 H11C 109.5 . .
H11B C11 H11C 109.5 . .
C9 C12 H12A 109.5 . .
C9 C12 H12B 109.5 . .
H12A C12 H12B 109.5 . .
C9 C12 H12C 109.5 . .
H12A C12 H12C 109.5 . .
H12B C12 H12C 109.5 . .

loop_
_geom_bond_atom_site_label_1
_geom_bond_atom_site_label_2
_geom_bond_distance
_geom_bond_site_symmetry_2
Ni1 O1 2.0245(13) .
Ni1 O1 2.0245(13) 2_667
Ni1 O2 2.0270(12) 2_667
Ni1 O2 2.0270(12) .
Ni1 N1 2.1053(15) 2_667
Ni1 N1 2.1053(15) .
O1 C1 1.262(2) .
O2 C3 1.259(2) .
N1 C10 1.338(2) .
N1 C6 1.340(2) .
C1 C2 1.399(2) .
C1 C4 1.515(2) .
C2 C3 1.408(2) .
C2 H2 0.9500 .
C3 C5 1.513(2) .
C4 H4A 0.9800 .
C4 H4B 0.9800 .
C4 H4C 0.9800 .
C5 H5A 0.9800 .
C5 H5B 0.9800 .
C5 H5C 0.9800 .
C6 C7 1.388(2) .
C6 H6 0.9500 .
C7 C8 1.393(2) .
C7 C11 1.505(2) .
C8 C9 1.390(2) .
C8 H8 0.9500 .
C9 C10 1.386(2) .
C9 C12 1.508(2) .
C10 H10 0.9500 .
C11 H11A 0.9800 .
C11 H11B 0.9800 .
C11 H11C 0.9800 .
C12 H12A 0.9800 .
C12 H12B 0.9800 .
C12 H12C 0.9800 .
